data_7054118
loop_
_publ_author_name
'Gupta, Puneet K.'
'Hussain, Mohd. Kamil'
'Asad, Mohd.'
'Kant, Ruchir'
'Mahar, Rohit'
'Shukla, Sanjeev K.'
'Hajela, Kanchan'

_publ_section_title
;
 A metal-free tandem approach to prepare structurally diverse
 N-heterocycles: synthesis of 1,2,4-oxadiazoles and pyrimidinones
;
_journal_issue 7
_journal_name_full 'New Journal of Chemistry'
_journal_page_first 3062
_journal_paper_doi 10.1039/c4nj00361f
_journal_volume 38
_journal_year 2014
_chemical_compound_source 'see text'
_chemical_formula_moiety 'C16 H14 N2 O3'
_chemical_formula_sum 'C16 H14 N2 O3'
_chemical_formula_weight 282.29
_chemical_name_systematic ?
_space_group_IT_number 14
_symmetry_cell_setting monoclinic
_symmetry_Int_Tables_number 14
_symmetry_space_group_name_Hall '-P 2ybc'
_symmetry_space_group_name_H-M 'P 1 21/c 1'
_atom_sites_solution_hydrogens geom
_atom_sites_solution_primary direct
_atom_sites_solution_secondary difmap
_cell_angle_alpha 90
_cell_angle_beta 119.49(2)
_cell_angle_gamma 90
_cell_formula_units_Z 8
_cell_length_a 16.558(5)
_cell_length_b 11.363(4)
_cell_length_c 17.351(4)
_cell_measurement_reflns_used 3792
_cell_measurement_temperature 293(2)
_cell_measurement_theta_max 25.4
_cell_measurement_theta_min 3.0
_cell_volume 2841.6(16)
_computing_cell_refinement
;
CrystalClear-SM Expert 2.1 b24 (Rigaku, 2012)
;
_computing_data_collection
;
CrystalClear-SM Expert 2.1 b24 (Rigaku, 2012)
;
_computing_data_reduction
;
CrystalClear-SM Expert 2.1 b24 (Rigaku, 2012)
;
_computing_molecular_graphics 'SHELXTL (Bruker, 1997)'
_computing_publication_material 'PLATON (Spek, 2003)'
_computing_structure_refinement 'SHELXL-97 (Sheldrick, 1997)'
_computing_structure_solution 'SHELXS-97 (Sheldrick, 1990)'
_diffrn_ambient_temperature 293(2)
_diffrn_detector CCD
_diffrn_detector_area_resol_mean 28.5714
_diffrn_measured_fraction_theta_full 0.989
_diffrn_measured_fraction_theta_max 0.989
_diffrn_measurement_device
;
AFC12 (Right): Kappa 3 circle
;
_diffrn_measurement_device_type
;
Rigaku Saturn724+ (4x4 bin mode)
;
_diffrn_measurement_method 'profile data from \w-scans'
_diffrn_measurement_specimen_support Fiber
_diffrn_radiation_monochromator Confocal
_diffrn_radiation_type 'Mo K\a'
_diffrn_radiation_wavelength 0.71075
_diffrn_reflns_av_R_equivalents 0.0364
_diffrn_reflns_av_sigmaI/netI 0.0299
_diffrn_reflns_limit_h_max 13
_diffrn_reflns_limit_h_min -19
_diffrn_reflns_limit_k_max 12
_diffrn_reflns_limit_k_min -13
_diffrn_reflns_limit_l_max 20
_diffrn_reflns_limit_l_min -15
_diffrn_reflns_number 21437
_diffrn_reflns_theta_full 25.36
_diffrn_reflns_theta_max 25.36
_diffrn_reflns_theta_min 3.31
_diffrn_source MicroMax003_Mo
_diffrn_source_current 0.6
_diffrn_source_power 0.0
_diffrn_source_voltage 50.0
_exptl_absorpt_coefficient_mu 0.093
_exptl_absorpt_correction_T_max 0.981
_exptl_absorpt_correction_T_min 0.955
_exptl_absorpt_correction_type multi-scan
_exptl_absorpt_process_details 'REQAB (Rigaku, 1998)'
_exptl_crystal_colour Colorless
_exptl_crystal_density_diffrn 1.320
_exptl_crystal_density_method 'Not Measured'
_exptl_crystal_description ' Block'
_exptl_crystal_F_000 1184
_exptl_crystal_size_max 0.500
_exptl_crystal_size_mid 0.410
_exptl_crystal_size_min 0.210
_refine_diff_density_max 0.303
_refine_diff_density_min -0.304
_refine_diff_density_rms 0.099
_refine_ls_extinction_method none
_refine_ls_goodness_of_fit_ref 1.131
_refine_ls_hydrogen_treatment constr
_refine_ls_matrix_type full
_refine_ls_number_parameters 383
_refine_ls_number_reflns 5152
_refine_ls_number_restraints 0
_refine_ls_restrained_S_all 1.131
_refine_ls_R_factor_all 0.0663
_refine_ls_R_factor_gt 0.0479
_refine_ls_shift/su_max 0.001
_refine_ls_shift/su_mean 0.000
_refine_ls_structure_factor_coef Fsqd
_refine_ls_weighting_details 'calc w=1/[\s^2^(Fo^2^)+(0.0969P)^2^+0.0162P] where P=(Fo^2^+2Fc^2^)/3'
_refine_ls_weighting_scheme calc
_refine_ls_wR_factor_gt 0.1361
_refine_ls_wR_factor_ref 0.1663
_reflns_number_gt 4160
_reflns_number_total 5152
_reflns_threshold_expression >2sigma(I)
_cod_data_source_file c4nj00361f2.cif
_cod_data_source_block xxx
_cod_depositor_comments
;
The following automatic conversions were performed:

'_symmetry_cell_setting' value 'Monoclinic' changed to 'monoclinic'
according to
/usr/data/users/saulius/crontab/automatic-downloads/rss-feeds/RSC/lib/dictionaries/cif_core.dic
dictionary named 'cif_core.dic' version 2.4.2 from
2011-04-26.

'_exptl_absorpt_correction_type' value 'Multi-scan'
changed to 'multi-scan' according to
/usr/data/users/saulius/crontab/automatic-downloads/rss-feeds/RSC/lib/dictionaries/cif_core.dic
dictionary named 'cif_core.dic' version 2.4.2 from
2011-04-26.

'_refine_ls_hydrogen_treatment' value 'Constr' changed
to 'constr' according to
/usr/data/users/saulius/crontab/automatic-downloads/rss-feeds/RSC/lib/dictionaries/cif_core.dic
dictionary named 'cif_core.dic' version 2.4.2 from 2011-04-26.

Automatic conversion script
Id: cif_fix_values 2281 2013-09-26 08:29:07Z andrius 

 Adding full bibliography for 7054118.cif.
;
_cod_original_sg_symbol_H-M 'P 21/c'
_cod_database_code 7054118

loop_
_symmetry_equiv_pos_site_id
_symmetry_equiv_pos_as_xyz
1 x,y,z
2 -x,1/2+y,1/2-z
3 -x,-y,-z
4 x,1/2-y,1/2+z

loop_
_atom_site_aniso_label
_atom_site_aniso_U_11
_atom_site_aniso_U_22
_atom_site_aniso_U_33
_atom_site_aniso_U_23
_atom_site_aniso_U_13
_atom_site_aniso_U_12
O1 0.0513(9) 0.0564(8) 0.0574(9) 0.0077(7) 0.0101(7) -0.0078(7)
O2 0.0389(7) 0.0617(8) 0.0610(9) 0.0044(6) 0.0268(7) 0.0044(6)
O3 0.0513(9) 0.0632(9) 0.0651(10) 0.0190(7) 0.0252(8) 0.0109(7)
N1 0.0528(11) 0.0556(10) 0.0631(12) 0.0115(8) 0.0131(9) -0.0067(8)
N2 0.0431(9) 0.0498(9) 0.0480(10) 0.0002(7) 0.0235(8) 0.0021(7)
C1 0.0436(10) 0.0442(10) 0.0451(11) -0.0053(8) 0.0237(9) 0.0034(8)
C2 0.0424(11) 0.0551(11) 0.0505(12) -0.0011(9) 0.0192(9) 0.0028(9)
C3 0.0452(12) 0.0584(12) 0.0620(14) -0.0035(10) 0.0261(11) -0.0067(9)
C4 0.0534(12) 0.0492(11) 0.0597(13) 0.0008(9) 0.0313(11) -0.0017(9)
C5 0.0476(11) 0.0480(10) 0.0487(12) -0.0004(8) 0.0247(10) 0.0073(9)
C6 0.0412(10) 0.0467(10) 0.0488(11) -0.0048(8) 0.0253(9) 0.0033(8)
C7 0.0401(10) 0.0443(10) 0.0443(11) -0.0067(8) 0.0216(9) 0.0013(8)
C8 0.0421(10) 0.0449(10) 0.0466(11) -0.0056(8) 0.0247(9) 0.0000(8)
C9 0.0441(10) 0.0489(10) 0.0447(11) -0.0012(8) 0.0265(9) 0.0042(8)
C10 0.0468(11) 0.0600(11) 0.0504(12) -0.0040(9) 0.0251(10) -0.0011(9)
C11 0.0489(12) 0.0857(16) 0.0504(13) 0.0003(11) 0.0216(11) 0.0078(11)
C12 0.0685(16) 0.0852(16) 0.0567(15) 0.0185(12) 0.0330(13) 0.0164(13)
C13 0.0752(16) 0.0609(13) 0.0657(15) 0.0109(11) 0.0441(14) 0.0015(11)
C14 0.0549(12) 0.0549(11) 0.0543(13) -0.0050(9) 0.0316(11) -0.0053(9)
C15 0.0748(17) 0.0787(15) 0.0785(18) 0.0303(13) 0.0375(14) 0.0183(13)
C16 0.0513(13) 0.0758(14) 0.0770(17) -0.0127(12) 0.0264(12) -0.0118(11)
O4 0.0483(9) 0.0600(8) 0.0868(11) 0.0224(7) 0.0384(8) 0.0065(7)
O5 0.0410(8) 0.0714(9) 0.0419(8) 0.0034(6) 0.0148(6) -0.0067(6)
O6 0.0471(8) 0.0741(9) 0.0567(9) 0.0168(7) 0.0168(7) -0.0179(7)
N3 0.0539(11) 0.0579(10) 0.0815(14) 0.0213(9) 0.0369(10) 0.0046(8)
N4 0.0446(9) 0.0488(9) 0.0493(10) 0.0033(7) 0.0243(8) -0.0026(7)
C17 0.0441(10) 0.0451(10) 0.0420(11) -0.0019(8) 0.0226(9) -0.0042(8)
C18 0.0417(11) 0.0577(12) 0.0590(13) 0.0013(9) 0.0232(10) -0.0046(9)
C19 0.0415(11) 0.0614(12) 0.0564(13) 0.0098(10) 0.0176(10) 0.0033(9)
C20 0.0538(12) 0.0527(11) 0.0469(12) 0.0052(9) 0.0217(10) -0.0024(9)
C21 0.0435(11) 0.0512(11) 0.0446(11) -0.0028(8) 0.0195(9) -0.0109(8)
C22 0.0384(10) 0.0500(10) 0.0338(10) -0.0038(8) 0.0138(8) -0.0061(8)
C23 0.0408(10) 0.0459(10) 0.0423(11) -0.0055(8) 0.0200(9) -0.0038(8)
C24 0.0451(11) 0.0426(10) 0.0432(11) -0.0050(8) 0.0218(9) -0.0051(8)
C25 0.0521(11) 0.0434(10) 0.0395(10) -0.0050(8) 0.0233(9) -0.0076(8)
C26 0.0559(13) 0.0562(11) 0.0623(14) 0.0022(10) 0.0340(11) -0.0030(10)
C27 0.0674(15) 0.0746(15) 0.0781(17) 0.0024(12) 0.0448(14) -0.0100(12)
C28 0.0833(18) 0.0781(16) 0.0777(18) 0.0037(13) 0.0502(16) -0.0238(14)
C29 0.0873(18) 0.0570(13) 0.0605(15) 0.0120(10) 0.0330(14) -0.0100(12)
C30 0.0583(12) 0.0526(11) 0.0475(12) 0.0009(9) 0.0228(10) -0.0029(10)
C31 0.0645(15) 0.0933(17) 0.0800(18) 0.0315(14) 0.0286(14) -0.0213(13)
C32 0.0471(13) 0.0947(16) 0.0670(16) 0.0157(13) 0.0262(12) 0.0093(12)

loop_
_atom_site_label
_atom_site_type_symbol
_atom_site_thermal_displace_type
_atom_site_fract_x
_atom_site_fract_y
_atom_site_fract_z
_atom_site_occupancy
_atom_site_U_iso_or_equiv
_atom_site_calc_flag
_atom_site_refinement_flags
O1 O Uani 0.59706(10) 0.90101(11) 0.99842(10) 1.000 0.0623(5) . .
O2 O Uani 0.68037(9) 0.70801(11) 1.09316(9) 1.000 0.0529(5) . .
O3 O Uani 0.66588(10) 0.52362(12) 1.18110(10) 1.000 0.0614(5) . .
N1 N Uani 0.57788(13) 0.99390(15) 0.93774(12) 1.000 0.0639(6) . .
N2 N Uani 0.45495(10) 0.87322(13) 0.88970(11) 1.000 0.0465(5) . .
C1 C Uani 0.51559(12) 0.73190(15) 1.01352(12) 1.000 0.0435(6) . .
C2 C Uani 0.42762(13) 0.69195(16) 0.99458(13) 1.000 0.0509(7) . .
C3 C Uani 0.41937(14) 0.59738(17) 1.03955(14) 1.000 0.0553(7) . .
C4 C Uani 0.49780(14) 0.53988(16) 1.10418(14) 1.000 0.0526(7) . .
C5 C Uani 0.58491(13) 0.57656(16) 1.12258(13) 1.000 0.0477(6) . .
C6 C Uani 0.59455(13) 0.67417(15) 1.07829(13) 1.000 0.0442(6) . .
C7 C Uani 0.52051(12) 0.83402(15) 0.96513(12) 1.000 0.0425(6) . .
C8 C Uani 0.49325(13) 0.97228(15) 0.87530(13) 1.000 0.0433(6) . .
C9 C Uani 0.44463(13) 1.04718(15) 0.79666(12) 1.000 0.0439(6) . .
C10 C Uani 0.36270(14) 1.00832(18) 0.72371(13) 1.000 0.0519(7) . .
C11 C Uani 0.31825(15) 1.0777(2) 0.64960(15) 1.000 0.0629(8) . .
C12 C Uani 0.35331(17) 1.1862(2) 0.64633(16) 1.000 0.0692(9) . .
C13 C Uani 0.43336(17) 1.22620(19) 0.71835(16) 1.000 0.0632(8) . .
C14 C Uani 0.47955(14) 1.15756(17) 0.79343(14) 1.000 0.0527(7) . .
C15 C Uani 0.66309(18) 0.4352(2) 1.23802(18) 1.000 0.0774(10) . .
C16 C Uani 0.74186(15) 0.7518(2) 1.18030(17) 1.000 0.0703(9) . .
O4 O Uani 0.08483(10) 0.60044(12) 0.59607(11) 1.000 0.0628(5) . .
O5 O Uani 0.17019(9) 0.79123(11) 0.57586(9) 1.000 0.0539(5) . .
O6 O Uani 0.15707(9) 0.95798(13) 0.46187(9) 1.000 0.0631(5) . .
N3 N Uani 0.06335(12) 0.50778(14) 0.63772(13) 1.000 0.0629(7) . .
N4 N Uani -0.06083(11) 0.62473(13) 0.56089(11) 1.000 0.0471(5) . .
C17 C Uani 0.00517(12) 0.76441(15) 0.49781(12) 1.000 0.0431(6) . .
C18 C Uani -0.08244(14) 0.80319(16) 0.43227(14) 1.000 0.0535(7) . .
C19 C Uani -0.08965(14) 0.89425(17) 0.37716(14) 1.000 0.0559(7) . .
C20 C Uani -0.01132(14) 0.94740(17) 0.38437(14) 1.000 0.0525(7) . .
C21 C Uani 0.07563(13) 0.91101(16) 0.44896(13) 1.000 0.0474(6) . .
C22 C Uani 0.08447(12) 0.81986(15) 0.50701(12) 1.000 0.0425(6) . .
C23 C Uani 0.00747(12) 0.66498(15) 0.55193(12) 1.000 0.0432(6) . .
C24 C Uani -0.02340(13) 0.52724(15) 0.61407(12) 1.000 0.0436(6) . .
C25 C Uani -0.07516(13) 0.45189(15) 0.64352(12) 1.000 0.0447(6) . .
C26 C Uani -0.16334(15) 0.48425(17) 0.62602(14) 1.000 0.0560(7) . .
C27 C Uani -0.21196(17) 0.4153(2) 0.65507(16) 1.000 0.0695(9) . .
C28 C Uani -0.17336(19) 0.3151(2) 0.70091(17) 1.000 0.0751(10) . .
C29 C Uani -0.08618(18) 0.28025(19) 0.71768(15) 1.000 0.0697(9) . .
C30 C Uani -0.03681(15) 0.34786(17) 0.68886(13) 1.000 0.0542(7) . .
C31 C Uani 0.15224(17) 1.0471(2) 0.40084(18) 1.000 0.0823(10) . .
C32 C Uani 0.22931(15) 0.7277(2) 0.55159(16) 1.000 0.0704(9) . .
H1 H Uiso 0.37470 0.72960 0.95150 1.000 0.0610 calc R
H2 H Uiso 0.36080 0.57150 1.02670 1.000 0.0660 calc R
H3 H Uiso 0.49150 0.47680 1.13490 1.000 0.0630 calc R
H10 H Uiso 0.33820 0.93530 0.72530 1.000 0.0620 calc R
H11 H Uiso 0.26390 1.05110 0.60110 1.000 0.0750 calc R
H12 H Uiso 0.32300 1.23230 0.59570 1.000 0.0830 calc R
H13 H Uiso 0.45660 1.30000 0.71650 1.000 0.0760 calc R
H14 H Uiso 0.53380 1.18500 0.84170 1.000 0.0630 calc R
H15A H Uiso 0.72500 0.40900 1.27810 1.000 0.1160 calc R
H15B H Uiso 0.62660 0.37000 1.20320 1.000 0.1160 calc R
H15C H Uiso 0.63580 0.46720 1.27110 1.000 0.1160 calc R
H16A H Uiso 0.79690 0.78260 1.18230 1.000 0.1050 calc R
H16B H Uiso 0.75840 0.68900 1.22240 1.000 0.1050 calc R
H16C H Uiso 0.71150 0.81320 1.19450 1.000 0.1050 calc R
H15 H Uiso -0.13570 0.76720 0.42610 1.000 0.0640 calc R
H16 H Uiso -0.14800 0.92040 0.33450 1.000 0.0670 calc R
H17 H Uiso -0.01700 1.00770 0.34580 1.000 0.0630 calc R
H26 H Uiso -0.19000 0.55290 0.59450 1.000 0.0670 calc R
H27 H Uiso -0.27100 0.43770 0.64320 1.000 0.0830 calc R
H28 H Uiso -0.20570 0.26940 0.72120 1.000 0.0900 calc R
H29 H Uiso -0.06060 0.21090 0.74860 1.000 0.0840 calc R
H30 H Uiso 0.02160 0.32390 0.69970 1.000 0.0650 calc R
H31A H Uiso 0.21390 1.07150 0.41620 1.000 0.1230 calc R
H31B H Uiso 0.11800 1.11340 0.40380 1.000 0.1230 calc R
H31C H Uiso 0.12170 1.01570 0.34180 1.000 0.1230 calc R
H32A H Uiso 0.29200 0.72980 0.59970 1.000 0.1060 calc R
H32B H Uiso 0.22660 0.76330 0.50020 1.000 0.1060 calc R
H32C H Uiso 0.20890 0.64740 0.53860 1.000 0.1060 calc R

loop_
_atom_type_symbol
_atom_type_description
_atom_type_scat_dispersion_real
_atom_type_scat_dispersion_imag
_atom_type_scat_source
O O 0.0106 0.0060 'International Tables Vol C Tables 4.2.6.8 and 6.1.1.4'
N N 0.0061 0.0033 'International Tables Vol C Tables 4.2.6.8 and 6.1.1.4'
H H 0.0000 0.0000 'International Tables Vol C Tables 4.2.6.8 and 6.1.1.4'
C C 0.0033 0.0016 'International Tables Vol C Tables 4.2.6.8 and 6.1.1.4'

loop_
_geom_angle_atom_site_label_1
_geom_angle_atom_site_label_2
_geom_angle_atom_site_label_3
_geom_angle
_geom_angle_publ_flag
N1 O1 C7 106.57(16) yes
C6 O2 C16 115.40(18) yes
C5 O3 C15 118.2(2) yes
N3 O4 C23 106.76(18) yes
C22 O5 C32 115.26(16) yes
C21 O6 C31 117.57(18) yes
O1 N1 C8 103.52(17) yes
C7 N2 C8 103.43(17) yes
O4 N3 C24 103.15(16) yes
C23 N4 C24 103.43(18) yes
C2 C1 C6 119.28(17) no
C6 C1 C7 122.8(2) no
C2 C1 C7 117.97(18) no
C1 C2 C3 120.2(2) no
C2 C3 C4 120.7(2) no
C3 C4 C5 119.95(19) no
O3 C5 C6 115.0(2) yes
O3 C5 C4 124.98(18) yes
C4 C5 C6 120.02(19) no
O2 C6 C1 119.53(17) yes
O2 C6 C5 120.44(18) yes
C1 C6 C5 119.9(2) no
N2 C7 C1 126.63(19) yes
O1 C7 C1 120.84(17) yes
O1 C7 N2 112.51(16) yes
N1 C8 N2 113.98(17) yes
N2 C8 C9 123.59(19) yes
N1 C8 C9 122.43(18) yes
C8 C9 C10 120.23(17) no
C10 C9 C14 119.06(18) no
C8 C9 C14 120.72(18) no
C9 C10 C11 120.1(2) no
C10 C11 C12 120.7(2) no
C11 C12 C13 119.7(2) no
C12 C13 C14 120.6(2) no
C9 C14 C13 119.9(2) no
C3 C2 H1 120.00 no
C1 C2 H1 120.00 no
C2 C3 H2 120.00 no
C4 C3 H2 120.00 no
C5 C4 H3 120.00 no
C3 C4 H3 120.00 no
C11 C10 H10 120.00 no
C9 C10 H10 120.00 no
C10 C11 H11 120.00 no
C12 C11 H11 120.00 no
C13 C12 H12 120.00 no
C11 C12 H12 120.00 no
C12 C13 H13 120.00 no
C14 C13 H13 120.00 no
C9 C14 H14 120.00 no
C13 C14 H14 120.00 no
O3 C15 H15C 109.00 no
H15A C15 H15B 110.00 no
H15A C15 H15C 109.00 no
O3 C15 H15A 109.00 no
O3 C15 H15B 109.00 no
H15B C15 H15C 109.00 no
H16A C16 H16C 109.00 no
H16B C16 H16C 110.00 no
O2 C16 H16A 109.00 no
O2 C16 H16B 109.00 no
O2 C16 H16C 109.00 no
H16A C16 H16B 109.00 no
C18 C17 C22 119.42(17) no
C18 C17 C23 117.03(19) no
C22 C17 C23 123.55(18) no
C17 C18 C19 120.1(2) no
C18 C19 C20 120.7(2) no
C19 C20 C21 120.00(19) no
O6 C21 C20 124.59(18) yes
O6 C21 C22 115.26(18) yes
C20 C21 C22 120.2(2) no
O5 C22 C17 120.39(16) yes
O5 C22 C21 119.93(19) yes
C17 C22 C21 119.54(19) no
O4 C23 N4 112.48(16) yes
O4 C23 C17 120.42(19) yes
N4 C23 C17 127.03(19) yes
N3 C24 N4 114.18(19) yes
N3 C24 C25 122.17(17) yes
N4 C24 C25 123.6(2) yes
C24 C25 C26 120.05(17) no
C24 C25 C30 120.7(2) no
C26 C25 C30 119.2(2) no
C25 C26 C27 120.6(2) no
C26 C27 C28 119.9(3) no
C27 C28 C29 120.4(3) no
C28 C29 C30 120.5(2) no
C25 C30 C29 119.4(2) no
C17 C18 H15 120.00 no
C19 C18 H15 120.00 no
C18 C19 H16 120.00 no
C20 C19 H16 120.00 no
C19 C20 H17 120.00 no
C21 C20 H17 120.00 no
C25 C26 H26 120.00 no
C27 C26 H26 120.00 no
C26 C27 H27 120.00 no
C28 C27 H27 120.00 no
C27 C28 H28 120.00 no
C29 C28 H28 120.00 no
C28 C29 H29 120.00 no
C30 C29 H29 120.00 no
C25 C30 H30 120.00 no
C29 C30 H30 120.00 no
O6 C31 H31A 109.00 no
O6 C31 H31B 109.00 no
O6 C31 H31C 109.00 no
H31A C31 H31B 110.00 no
H31A C31 H31C 109.00 no
H31B C31 H31C 110.00 no
O5 C32 H32A 110.00 no
O5 C32 H32B 109.00 no
O5 C32 H32C 110.00 no
H32A C32 H32B 109.00 no
H32A C32 H32C 109.00 no
H32B C32 H32C 109.00 no

loop_
_geom_bond_atom_site_label_1
_geom_bond_atom_site_label_2
_geom_bond_distance
_geom_bond_publ_flag
O1 N1 1.412(2) yes
O1 C7 1.341(3) yes
O2 C6 1.369(3) yes
O2 C16 1.433(3) yes
O3 C5 1.360(3) yes
O3 C15 1.425(3) yes
O4 N3 1.418(2) yes
O4 C23 1.341(3) yes
O5 C22 1.371(3) yes
O5 C32 1.436(3) yes
O6 C21 1.362(3) yes
O6 C31 1.439(3) yes
N1 C8 1.305(3) yes
N2 C7 1.300(3) yes
N2 C8 1.374(3) yes
N3 C24 1.304(3) yes
N4 C23 1.298(3) yes
N4 C24 1.378(2) yes
C1 C2 1.402(3) no
C1 C6 1.399(3) no
C1 C7 1.458(3) no
C2 C3 1.374(3) no
C3 C4 1.392(3) no
C4 C5 1.379(3) no
C5 C6 1.403(3) no
C8 C9 1.467(3) no
C9 C14 1.394(3) no
C9 C10 1.395(3) no
C10 C11 1.373(3) no
C11 C12 1.376(3) no
C12 C13 1.376(4) no
C13 C14 1.382(3) no
C2 H1 0.9300 no
C3 H2 0.9300 no
C4 H3 0.9300 no
C10 H10 0.9300 no
C11 H11 0.9300 no
C12 H12 0.9300 no
C13 H13 0.9300 no
C14 H14 0.9300 no
C15 H15B 0.9600 no
C15 H15C 0.9600 no
C15 H15A 0.9600 no
C16 H16C 0.9600 no
C16 H16A 0.9600 no
C16 H16B 0.9600 no
C17 C18 1.403(3) no
C17 C22 1.393(3) no
C17 C23 1.458(3) no
C18 C19 1.374(3) no
C19 C20 1.379(4) no
C20 C21 1.383(3) no
C21 C22 1.401(3) no
C24 C25 1.470(3) no
C25 C26 1.387(4) no
C25 C30 1.388(3) no
C26 C27 1.384(4) no
C27 C28 1.355(3) no
C28 C29 1.383(5) no
C29 C30 1.382(4) no
C18 H15 0.9300 no
C19 H16 0.9300 no
C20 H17 0.9300 no
C26 H26 0.9300 no
C27 H27 0.9300 no
C28 H28 0.9300 no
C29 H29 0.9300 no
C30 H30 0.9300 no
C31 H31A 0.9600 no
C31 H31B 0.9600 no
C31 H31C 0.9600 no
C32 H32A 0.9600 no
C32 H32B 0.9600 no
C32 H32C 0.9600 no

loop_
_geom_contact_atom_site_label_1
_geom_contact_atom_site_label_2
_geom_contact_distance
_geom_contact_site_symmetry_2
_geom_contact_publ_flag
O1 O2 2.680(2) . no
O1 N2 2.197(3) . no
O1 C16 3.337(3) . no
O2 O1 2.680(2) . no
O2 O3 2.671(2) . no
O2 C31 3.279(4) 2_646 no
O3 O2 2.671(2) . no
O3 C16 2.885(3) . no
O4 N4 2.195(3) . no
O4 C32 3.198(3) . no
O4 O5 2.703(2) . no
O5 O4 2.703(2) . no
O5 O6 2.670(2) . no
O6 C11 3.320(3) . no
O6 C32 2.978(3) . no
O6 O5 2.670(2) . no
O2 H31A 2.4000 2_646 no
O3 H16B 2.3000 . no
O4 H32C 2.7400 . no
O4 H15A 2.8200 3_667 no
O6 H32B 2.4300 . no
O6 H11 2.4200 . no
N1 N2 2.247(3) . no
N2 N1 2.247(3) . no
N3 N4 2.252(3) . no
N4 N3 2.252(3) . no
N1 H14 2.6100 . no
N2 H27 2.9000 2_556 no
N2 H1 2.6400 . no
N2 H10 2.6300 . no
N3 H30 2.5900 . no
N4 H15 2.6000 . no
N4 H26 2.6100 . no
C1 C14 3.541(3) 3_677 no
C3 C5 3.410(3) 3_667 no
C5 C3 3.410(3) 3_667 no
C6 C14 3.578(3) 3_677 no
C11 C19 3.594(4) 3_576 no
C11 O6 3.320(3) . no
C14 C6 3.578(3) 3_677 no
C14 C1 3.541(3) 3_677 no
C16 C19 3.562(4) 1_656 no
C16 O1 3.337(3) . no
C16 O3 2.885(3) . no
C16 C31 3.591(4) 2_646 no
C19 C11 3.594(4) 3_576 no
C19 C16 3.562(4) 1_454 no
C31 O2 3.279(4) 2_656 no
C31 C16 3.591(4) 2_656 no
C32 O6 2.978(3) . no
C32 O4 3.198(3) . no
C2 H14 2.9400 3_677 no
C3 H14 3.0600 3_677 no
C4 H15B 2.7600 . no
C4 H15C 2.7900 . no
C5 H16B 2.8300 . no
C8 H13 2.8900 2_646 no
C10 H16C 3.0600 3_677 no
C11 H2 3.0700 4_564 no
C11 H3 3.0700 4_564 no
C11 H16 2.9600 3_576 no
C12 H3 3.0300 4_564 no
C15 H3 2.5500 . no
C16 H31A 2.9600 2_646 no
C16 H16 3.0600 1_656 no
C20 H31C 2.7600 . no
C20 H31B 2.7500 . no
C21 H32B 2.7700 . no
C24 H29 2.9500 2_556 no
C25 H32C 3.0500 3_566 no
C26 H32C 2.9700 3_566 no
C26 H16A 3.0100 4_464 no
C29 H17 3.0900 4_565 no
C30 H31C 3.0800 4_565 no
C30 H17 3.0600 4_565 no
C31 H17 2.5200 . no
C31 H11 3.0300 . no
C32 H15A 3.0800 3_667 no
H1 N2 2.6400 . no
H2 C11 3.0700 4_565 no
H3 H15B 2.3000 . no
H3 C15 2.5500 . no
H3 C11 3.0700 4_565 no
H3 C12 3.0300 4_565 no
H3 H15C 2.4000 . no
H10 N2 2.6300 . no
H11 C31 3.0300 . no
H11 O6 2.4200 . no
H13 C8 2.8900 2_656 no
H14 N1 2.6100 . no
H14 H32A 2.5900 2_656 no
H14 C2 2.9400 3_677 no
H14 C3 3.0600 3_677 no
H15 N4 2.6000 . no
H15A C32 3.0800 3_667 no
H15A O4 2.8200 3_667 no
H15B H3 2.3000 . no
H15B C4 2.7600 . no
H15C C4 2.7900 . no
H15C H3 2.4000 . no
H16 C16 3.0600 1_454 no
H16 C11 2.9600 3_576 no
H16A C26 3.0100 4_665 no
H16A H26 2.4900 4_665 no
H16B C5 2.8300 . no
H16B O3 2.3000 . no
H16C C10 3.0600 3_677 no
H17 C31 2.5200 . no
H17 H31B 2.2900 . no
H17 H31C 2.3300 . no
H17 C29 3.0900 4_564 no
H17 C30 3.0600 4_564 no
H26 N4 2.6100 . no
H26 H16A 2.4900 4_464 no
H27 N2 2.9000 2_546 no
H29 C24 2.9500 2_546 no
H30 N3 2.5900 . no
H31A O2 2.4000 2_656 no
H31A C16 2.9600 2_656 no
H31B C20 2.7500 . no
H31B H17 2.2900 . no
H31C C20 2.7600 . no
H31C H17 2.3300 . no
H31C C30 3.0800 4_564 no
H32A H14 2.5900 2_646 no
H32B O6 2.4300 . no
H32B C21 2.7700 . no
H32C O4 2.7400 . no
H32C C25 3.0500 3_566 no
H32C C26 2.9700 3_566 no

loop_
_geom_hbond_atom_site_label_D
_geom_hbond_atom_site_label_H
_geom_hbond_atom_site_label_A
_geom_hbond_distance_DH
_geom_hbond_distance_HA
_geom_hbond_distance_DA
_geom_hbond_angle_DHA
_geom_hbond_site_symmetry_A
_geom_hbond_publ_flag
C11 H11 O6 0.9300 2.4200 3.320(3) 162.00 . yes
C16 H16B O3 0.9600 2.3000 2.885(3) 118.00 . yes
C26 H26 N4 0.9300 2.6100 2.932(3) 101.00 . yes
C31 H31A O2 0.9600 2.4000 3.279(4) 151.00 2_656 yes
C32 H32B O6 0.9600 2.4300 2.978(3) 116.00 . yes

loop_
_geom_torsion_atom_site_label_1
_geom_torsion_atom_site_label_2
_geom_torsion_atom_site_label_3
_geom_torsion_atom_site_label_4
_geom_torsion
_geom_torsion_publ_flag
C7 O1 N1 C8 -0.4(2) no
N1 O1 C7 N2 0.5(2) no
N1 O1 C7 C1 -177.68(18) no
C16 O2 C6 C1 118.2(2) no
C16 O2 C6 C5 -66.8(2) no
C15 O3 C5 C6 170.87(18) no
C15 O3 C5 C4 -10.3(3) no
N3 O4 C23 C17 -176.79(16) no
C23 O4 N3 C24 0.0(2) no
N3 O4 C23 N4 0.3(2) no
C32 O5 C22 C17 109.7(2) no
C32 O5 C22 C21 -74.7(2) no
C31 O6 C21 C20 -3.7(3) no
C31 O6 C21 C22 176.42(18) no
O1 N1 C8 C9 -179.26(19) no
O1 N1 C8 N2 0.1(2) no
C8 N2 C7 O1 -0.4(2) no
C8 N2 C7 C1 177.6(2) no
C7 N2 C8 N1 0.2(2) no
C7 N2 C8 C9 179.6(2) no
O4 N3 C24 C25 -179.27(16) no
O4 N3 C24 N4 -0.3(2) no
C24 N4 C23 O4 -0.5(2) no
C24 N4 C23 C17 176.42(18) no
C23 N4 C24 C25 179.46(17) no
C23 N4 C24 N3 0.5(2) no
C7 C1 C2 C3 -178.81(18) no
C7 C1 C6 C5 179.81(18) no
C6 C1 C2 C3 0.3(3) no
C6 C1 C7 N2 159.9(2) no
C2 C1 C6 O2 175.90(17) no
C6 C1 C7 O1 -22.2(3) no
C2 C1 C7 O1 156.82(19) no
C2 C1 C7 N2 -21.1(3) no
C7 C1 C6 O2 -5.1(3) no
C2 C1 C6 C5 0.8(3) no
C1 C2 C3 C4 -0.1(3) no
C2 C3 C4 C5 -1.1(3) no
C3 C4 C5 C6 2.1(3) no
C3 C4 C5 O3 -176.68(19) no
O3 C5 C6 O2 1.9(3) no
C4 C5 C6 O2 -177.05(18) no
C4 C5 C6 C1 -2.0(3) no
O3 C5 C6 C1 176.93(17) no
N1 C8 C9 C10 166.7(2) no
N1 C8 C9 C14 -13.0(3) no
N2 C8 C9 C10 -12.6(3) no
N2 C8 C9 C14 167.7(2) no
C14 C9 C10 C11 0.9(4) no
C8 C9 C14 C13 179.2(2) no
C10 C9 C14 C13 -0.5(4) no
C8 C9 C10 C11 -178.8(2) no
C9 C10 C11 C12 -0.4(4) no
C10 C11 C12 C13 -0.6(4) no
C11 C12 C13 C14 1.0(4) no
C12 C13 C14 C9 -0.4(4) no
C18 C17 C22 O5 173.65(17) no
C18 C17 C22 C21 -2.0(3) no
C23 C17 C22 O5 -7.7(3) no
C23 C17 C18 C19 -178.10(19) no
C22 C17 C23 O4 -19.1(3) no
C22 C17 C23 N4 164.27(19) no
C18 C17 C23 O4 159.68(18) no
C22 C17 C18 C19 0.7(3) no
C23 C17 C22 C21 176.74(18) no
C18 C17 C23 N4 -17.0(3) no
C17 C18 C19 C20 1.1(3) no
C18 C19 C20 C21 -1.5(3) no
C19 C20 C21 O6 -179.67(19) no
C19 C20 C21 C22 0.2(3) no
O6 C21 C22 O5 5.8(3) no
O6 C21 C22 C17 -178.57(17) no
C20 C21 C22 O5 -174.12(18) no
C20 C21 C22 C17 1.5(3) no
N3 C24 C25 C26 171.87(19) no
N3 C24 C25 C30 -8.2(3) no
N4 C24 C25 C26 -7.0(3) no
N4 C24 C25 C30 172.87(18) no
C24 C25 C26 C27 -178.61(19) no
C30 C25 C26 C27 1.5(3) no
C24 C25 C30 C29 178.39(18) no
C26 C25 C30 C29 -1.7(3) no
C25 C26 C27 C28 -0.1(3) no
C26 C27 C28 C29 -1.0(4) no
C27 C28 C29 C30 0.8(4) no
C28 C29 C30 C25 0.6(3) no
